data_4029068
loop_
_publ_author_name
'Kumar, Dhananjay'
'Mishra, Bhuwan B.'
'Tiwari, Vinod K.'

_publ_section_title
;
 Synthesis of 2-N/S/C-substituted benzothiazoles via intramolecular
 cyclative cleavage of benzotriazole ring.
;
_journal_issue 1
_journal_name_full 'The Journal of organic chemistry'
_journal_page_first 251
_journal_page_last 266
_journal_paper_doi 10.1021/jo4024107
_journal_volume 79
_journal_year 2014
_chemical_formula_sum 'C17 H16 Cl N3 S'
_chemical_formula_weight 329.84
_chemical_melting_point 132
_chemical_name_systematic 2-(4-(2-Chlorophenyl)piperazin-1-yl)benzo[d]thiazole
_space_group_IT_number 14
_symmetry_cell_setting monoclinic
_symmetry_Int_Tables_number 14
_symmetry_space_group_name_Hall '-P 2ybc'
_symmetry_space_group_name_H-M 'P 1 21/c 1'
_atom_sites_solution_hydrogens geom
_atom_sites_solution_primary direct
_atom_sites_solution_secondary difmap
_audit_creation_method SHELXL-97
_cell_angle_alpha 90.000(5)
_cell_angle_beta 103.129(5)
_cell_angle_gamma 90.000(5)
_cell_formula_units_Z 8
_cell_length_a 28.665(5)
_cell_length_b 6.157(5)
_cell_length_c 18.403(5)
_cell_measurement_reflns_used 3138
_cell_measurement_temperature 293(2)
_cell_measurement_theta_max 29.2813
_cell_measurement_theta_min 3.2603
_cell_volume 3163(3)
_computing_cell_refinement 'CrysAlis Pro, Agilent Technologies'
_computing_data_collection 'CrysAlis Pro, Agilent Technologies'
_computing_data_reduction 'CrysAlis Pro, Agilent Technologies'
_computing_structure_refinement 'SHELXL-97 (Sheldrick, 2008)'
_computing_structure_solution 'SHELXL-97 (Sheldrick, 2008)'
_diffrn_ambient_temperature 293(2)
_diffrn_detector_area_resol_mean 16.0938
_diffrn_measured_fraction_theta_full 0.998
_diffrn_measured_fraction_theta_max 0.845
_diffrn_measurement_device_type 'XCalibur Eos, Oxford Diffraction'
_diffrn_measurement_method '\w scans'
_diffrn_radiation_monochromator graphite
_diffrn_radiation_probe x-ray
_diffrn_radiation_type MoK\a
_diffrn_radiation_wavelength 0.71073
_diffrn_reflns_av_R_equivalents 0.0311
_diffrn_reflns_av_sigmaI/netI 0.0502
_diffrn_reflns_limit_h_max 39
_diffrn_reflns_limit_h_min -36
_diffrn_reflns_limit_k_max 8
_diffrn_reflns_limit_k_min -8
_diffrn_reflns_limit_l_max 23
_diffrn_reflns_limit_l_min -25
_diffrn_reflns_number 15890
_diffrn_reflns_theta_full 25.00
_diffrn_reflns_theta_max 29.34
_diffrn_reflns_theta_min 3.27
_diffrn_source 'fine-focus sealed tube'
_exptl_absorpt_coefficient_mu 0.373
_exptl_absorpt_correction_T_max 1.00000
_exptl_absorpt_correction_T_min 0.94619
_exptl_absorpt_correction_type multi-scan
_exptl_absorpt_process_details 'Agilent Technologies Lts.'
_exptl_crystal_colour colourless
_exptl_crystal_density_diffrn 1.385
_exptl_crystal_density_method 'not measured'
_exptl_crystal_description rod
_exptl_crystal_F_000 1376
_exptl_crystal_recrystallization_method 'ethyl acetate, hexane, rt, 1 atm'
_exptl_crystal_size_max 0.25
_exptl_crystal_size_mid 0.16
_exptl_crystal_size_min 0.14
_refine_diff_density_max 0.279
_refine_diff_density_min -0.316
_refine_diff_density_rms 0.045
_refine_ls_extinction_coef 0.0069(5)
_refine_ls_extinction_expression Fc^*^=kFc[1+0.001xFc^2^\l^3^/sin(2\q)]^-1/4^
_refine_ls_extinction_method SHELXL
_refine_ls_goodness_of_fit_ref 1.038
_refine_ls_hydrogen_treatment mixed
_refine_ls_matrix_type full
_refine_ls_number_parameters 526
_refine_ls_number_reflns 7355
_refine_ls_number_restraints 0
_refine_ls_restrained_S_all 1.038
_refine_ls_R_factor_all 0.0896
_refine_ls_R_factor_gt 0.0546
_refine_ls_shift/su_max 0.076
_refine_ls_shift/su_mean 0.003
_refine_ls_structure_factor_coef Fsqd
_refine_ls_weighting_details 'calc w=1/[\s^2^(Fo^2^)+(0.0507P)^2^+0.9992P] where P=(Fo^2^+2Fc^2^)/3'
_refine_ls_weighting_scheme calc
_refine_ls_wR_factor_gt 0.1150
_refine_ls_wR_factor_ref 0.1328
_reflns_number_gt 4992
_reflns_number_total 8701
_reflns_threshold_expression >2sigma(I)
_cod_data_source_file jo4024107_si_002.cif
_cod_data_source_block compound_4c
_cod_original_sg_symbol_H-M 'P 21/c'
_cod_database_code 4029068

loop_
_symmetry_equiv_pos_as_xyz
'x, y, z'
'-x, y+1/2, -z+1/2'
'-x, -y, -z'
'x, -y-1/2, z-1/2'

loop_
_atom_site_label
_atom_site_type_symbol
_atom_site_fract_x
_atom_site_fract_y
_atom_site_fract_z
_atom_site_U_iso_or_equiv
_atom_site_adp_type
_atom_site_occupancy
_atom_site_symmetry_multiplicity
_atom_site_calc_flag
S1 S 1.04813(2) 0.01113(11) 0.22505(4) 0.04724(19) Uani 1 1 d
Cl1 Cl 0.82428(2) 0.51526(12) -0.01132(5) 0.0598(2) Uani 1 1 d
S2 S 0.45329(2) 0.03164(11) 0.18821(4) 0.0518(2) Uani 1 1 d
Cl2 Cl 0.68641(3) 0.43534(14) 0.12680(5) 0.0733(3) Uani 1 1 d
N1 N 1.05339(6) 0.3918(3) 0.16521(11) 0.0398(5) Uani 1 1 d
N3 N 0.89684(6) 0.1630(3) 0.00502(11) 0.0394(5) Uani 1 1 d
N6 N 0.60642(7) 0.1191(3) 0.07915(11) 0.0413(5) Uani 1 1 d
N2 N 0.98640(6) 0.1900(3) 0.10606(11) 0.0411(5) Uani 1 1 d
N5 N 0.51566(7) 0.1806(3) 0.10940(12) 0.0425(5) Uani 1 1 d
N4 N 0.45201(7) 0.4065(3) 0.12172(12) 0.0449(5) Uani 1 1 d
C8 C 0.96393(9) 0.3837(4) 0.06787(15) 0.0421(6) Uani 1 1 d
C9 C 0.93233(9) 0.3233(4) -0.00624(15) 0.0425(6) Uani 1 1 d
C24 C 0.47570(8) 0.2265(4) 0.13524(14) 0.0404(6) Uani 1 1 d
C23 C 0.41255(8) 0.4008(4) 0.15307(15) 0.0472(6) Uani 1 1 d
C29 C 0.64702(8) 0.0777(4) 0.04964(14) 0.0421(6) Uani 1 1 d
C6 C 1.09731(8) 0.1747(4) 0.26281(13) 0.0414(6) Uani 1 1 d
C27 C 0.57723(10) -0.0679(4) 0.08793(17) 0.0462(6) Uani 1 1 d
C11 C 0.95297(10) 0.0154(5) 0.11220(16) 0.0466(6) Uani 1 1 d
C13 C 0.82284(8) 0.3000(4) -0.07265(14) 0.0431(6) Uani 1 1 d
C12 C 0.85793(8) 0.1398(4) -0.05781(13) 0.0403(6) Uani 1 1 d
C7 C 1.02732(8) 0.2190(4) 0.15975(13) 0.0370(5) Uani 1 1 d
C30 C 0.68657(9) 0.2160(5) 0.06681(15) 0.0490(7) Uani 1 1 d
C10 C 0.92151(10) -0.0329(4) 0.03619(17) 0.0474(7) Uani 1 1 d
C17 C 0.85240(10) -0.0360(5) -0.10565(16) 0.0495(7) Uani 1 1 d
C1 C 1.09359(8) 0.3703(4) 0.22322(13) 0.0395(5) Uani 1 1 d
C28 C 0.54508(10) -0.0073(5) 0.13900(18) 0.0483(7) Uani 1 1 d
C3 C 1.16748(10) 0.4821(5) 0.30315(17) 0.0567(8) Uani 1 1 d
C16 C 0.81372(11) -0.0499(6) -0.16614(17) 0.0615(8) Uani 1 1 d
C14 C 0.78516(9) 0.2905(6) -0.13414(17) 0.0577(8) Uani 1 1 d
C26 C 0.57539(9) 0.2945(5) 0.04217(16) 0.0463(6) Uani 1 1 d
C25 C 0.54246(10) 0.3655(4) 0.09039(17) 0.0468(6) Uani 1 1 d
C2 C 1.12933(9) 0.5250(5) 0.24369(16) 0.0486(7) Uani 1 1 d
C5 C 1.13547(10) 0.1317(5) 0.32195(15) 0.0531(7) Uani 1 1 d
C18 C 0.40692(8) 0.2101(4) 0.19152(15) 0.0480(6) Uani 1 1 d
C34 C 0.65004(10) -0.0987(5) 0.00394(16) 0.0540(7) Uani 1 1 d
C22 C 0.37909(10) 0.5673(5) 0.1498(2) 0.0594(8) Uani 1 1 d
C15 C 0.78074(11) 0.1124(7) -0.18059(18) 0.0674(9) Uani 1 1 d
C4 C 1.17031(10) 0.2885(6) 0.34152(17) 0.0596(8) Uani 1 1 d
C19 C 0.36902(10) 0.1823(6) 0.22591(18) 0.0603(8) Uani 1 1 d
C21 C 0.34279(10) 0.5408(6) 0.1854(2) 0.0715(10) Uani 1 1 d
C31 C 0.72671(10) 0.1810(6) 0.03904(19) 0.0650(9) Uani 1 1 d
C33 C 0.69072(12) -0.1355(6) -0.02285(19) 0.0680(9) Uani 1 1 d
C32 C 0.72870(12) 0.0037(6) -0.0055(2) 0.0699(9) Uani 1 1 d
C20 C 0.33727(11) 0.3507(7) 0.2231(2) 0.0729(10) Uani 1 1 d
H14 H 0.7624(9) 0.404(4) -0.1418(15) 0.049(7) Uiso 1 1 d
H17 H 0.8759(9) -0.149(5) -0.0980(15) 0.058(8) Uiso 1 1 d
H11A H 0.9317(9) 0.066(4) 0.1454(15) 0.048(7) Uiso 1 1 d
H8A H 0.9454(9) 0.454(4) 0.1013(15) 0.051(8) Uiso 1 1 d
H10A H 0.9398(9) -0.093(4) 0.0000(15) 0.052(8) Uiso 1 1 d
H9A H 0.9518(9) 0.262(4) -0.0395(15) 0.057(8) Uiso 1 1 d
H11B H 0.9721(8) -0.108(4) 0.1315(14) 0.048(7) Uiso 1 1 d
H10B H 0.8985(8) -0.137(4) 0.0418(13) 0.039(6) Uiso 1 1 d
H8B H 0.9899(9) 0.479(4) 0.0606(14) 0.045(7) Uiso 1 1 d
H9B H 0.9149(8) 0.453(4) -0.0308(14) 0.039(6) Uiso 1 1 d
H5 H 1.1383(9) -0.001(4) 0.3471(15) 0.048(8) Uiso 1 1 d
H2 H 1.1275(9) 0.650(4) 0.2167(15) 0.047(7) Uiso 1 1 d
H28A H 0.5635(10) 0.031(4) 0.1875(17) 0.056(8) Uiso 1 1 d
H26A H 0.5566(8) 0.235(4) -0.0075(15) 0.049(7) Uiso 1 1 d
H25A H 0.5626(9) 0.435(4) 0.1386(16) 0.058(8) Uiso 1 1 d
H19 H 0.3657(9) 0.053(4) 0.2507(15) 0.046(8) Uiso 1 1 d
H27A H 0.5582(8) -0.123(4) 0.0379(14) 0.043(7) Uiso 1 1 d
H25B H 0.5203(10) 0.472(5) 0.0643(16) 0.061(8) Uiso 1 1 d
H34 H 0.6221(9) -0.191(4) -0.0125(15) 0.058(8) Uiso 1 1 d
H27B H 0.5996(8) -0.185(4) 0.1116(14) 0.047(7) Uiso 1 1 d
H22 H 0.3821(9) 0.692(5) 0.1238(16) 0.059(9) Uiso 1 1 d
H32 H 0.7561(11) -0.018(5) -0.0238(18) 0.075(10) Uiso 1 1 d
H28B H 0.5243(9) -0.128(5) 0.1432(15) 0.058(8) Uiso 1 1 d
H4 H 1.1953(10) 0.254(5) 0.3795(17) 0.066(9) Uiso 1 1 d
H21 H 0.3207(10) 0.652(5) 0.1854(16) 0.067(9) Uiso 1 1 d
H15 H 0.7556(11) 0.114(5) -0.2182(18) 0.080(10) Uiso 1 1 d
H3 H 1.1919(9) 0.588(4) 0.3161(15) 0.054(8) Uiso 1 1 d
H26B H 0.5956(9) 0.420(5) 0.0312(15) 0.057(8) Uiso 1 1 d
H33 H 0.6927(10) -0.264(5) -0.0533(17) 0.071(9) Uiso 1 1 d
H31 H 0.7522(9) 0.288(5) 0.0541(16) 0.063(8) Uiso 1 1 d
H20 H 0.3121(12) 0.329(6) 0.2483(19) 0.092(11) Uiso 1 1 d
H16 H 0.8119(9) -0.169(5) -0.1945(16) 0.058(8) Uiso 1 1 d

loop_
_atom_site_aniso_label
_atom_site_aniso_U_11
_atom_site_aniso_U_22
_atom_site_aniso_U_33
_atom_site_aniso_U_23
_atom_site_aniso_U_13
_atom_site_aniso_U_12
S1 0.0483(3) 0.0455(4) 0.0443(4) 0.0095(3) 0.0028(3) -0.0052(3)
Cl1 0.0527(4) 0.0547(4) 0.0709(5) -0.0119(4) 0.0116(3) -0.0038(3)
S2 0.0500(4) 0.0500(4) 0.0569(4) 0.0108(3) 0.0155(3) -0.0019(3)
Cl2 0.0682(5) 0.0719(5) 0.0752(6) -0.0139(4) 0.0067(4) -0.0188(4)
N1 0.0376(10) 0.0423(11) 0.0386(11) 0.0025(9) 0.0067(9) -0.0060(9)
N3 0.0345(9) 0.0420(11) 0.0394(11) 0.0053(9) 0.0037(9) -0.0100(9)
N6 0.0385(10) 0.0401(11) 0.0456(12) 0.0086(10) 0.0103(9) -0.0004(9)
N2 0.0382(10) 0.0396(11) 0.0416(12) 0.0084(9) 0.0008(9) -0.0085(9)
N5 0.0402(10) 0.0378(11) 0.0498(13) 0.0104(10) 0.0108(9) 0.0013(9)
N4 0.0380(10) 0.0433(12) 0.0507(13) 0.0052(10) 0.0047(10) -0.0008(9)
C8 0.0374(12) 0.0404(14) 0.0455(15) 0.0097(12) 0.0030(12) -0.0104(11)
C9 0.0384(12) 0.0461(15) 0.0415(15) 0.0123(12) 0.0060(11) -0.0104(11)
C24 0.0396(12) 0.0403(13) 0.0381(14) 0.0027(11) 0.0024(11) -0.0055(11)
C23 0.0377(12) 0.0514(16) 0.0478(15) -0.0044(13) -0.0002(11) -0.0055(11)
C29 0.0402(12) 0.0481(14) 0.0356(13) 0.0095(12) 0.0035(11) 0.0002(11)
C6 0.0416(12) 0.0484(14) 0.0337(13) -0.0019(11) 0.0077(11) -0.0018(11)
C27 0.0474(14) 0.0365(13) 0.0540(17) 0.0093(13) 0.0100(13) 0.0000(12)
C11 0.0449(14) 0.0413(14) 0.0486(16) 0.0114(13) 0.0007(13) -0.0099(12)
C13 0.0354(11) 0.0511(15) 0.0433(14) 0.0004(12) 0.0100(11) -0.0099(11)
C12 0.0360(11) 0.0504(15) 0.0347(13) 0.0027(11) 0.0088(10) -0.0123(11)
C7 0.0368(11) 0.0401(13) 0.0347(13) 0.0017(11) 0.0097(10) -0.0006(10)
C30 0.0452(13) 0.0560(17) 0.0427(15) 0.0089(13) 0.0032(12) -0.0033(12)
C10 0.0456(14) 0.0417(14) 0.0514(17) 0.0057(13) 0.0038(13) -0.0110(12)
C17 0.0487(14) 0.0555(17) 0.0450(16) -0.0051(13) 0.0119(13) -0.0059(13)
C1 0.0374(12) 0.0461(14) 0.0354(13) -0.0051(11) 0.0092(10) -0.0021(11)
C28 0.0480(14) 0.0405(15) 0.0572(18) 0.0146(14) 0.0139(14) 0.0022(12)
C3 0.0486(15) 0.067(2) 0.0499(17) -0.0093(16) 0.0026(13) -0.0152(15)
C16 0.0613(18) 0.078(2) 0.0444(17) -0.0203(17) 0.0105(15) -0.0164(17)
C14 0.0385(14) 0.076(2) 0.0554(19) 0.0020(17) 0.0032(13) -0.0020(15)
C26 0.0437(13) 0.0454(15) 0.0488(16) 0.0157(13) 0.0083(13) 0.0011(12)
C25 0.0471(14) 0.0368(14) 0.0552(18) 0.0112(13) 0.0085(13) 0.0005(12)
C2 0.0485(14) 0.0533(17) 0.0434(16) -0.0049(14) 0.0090(12) -0.0097(13)
C5 0.0562(16) 0.0626(19) 0.0378(15) 0.0047(14) 0.0048(13) 0.0019(14)
C18 0.0409(13) 0.0553(16) 0.0459(15) -0.0057(13) 0.0061(12) -0.0066(12)
C34 0.0553(16) 0.0602(18) 0.0466(16) -0.0019(14) 0.0118(13) -0.0029(14)
C22 0.0397(14) 0.0544(18) 0.079(2) -0.0045(17) 0.0027(14) -0.0022(13)
C15 0.0486(16) 0.103(3) 0.0443(18) -0.0034(18) -0.0025(14) -0.0152(18)
C4 0.0504(15) 0.080(2) 0.0422(17) -0.0040(16) -0.0029(14) -0.0042(16)
C19 0.0506(16) 0.071(2) 0.061(2) -0.0017(17) 0.0150(14) -0.0127(16)
C21 0.0402(15) 0.074(2) 0.098(3) -0.018(2) 0.0113(17) 0.0004(16)
C31 0.0445(15) 0.081(2) 0.069(2) 0.0140(19) 0.0126(15) -0.0097(16)
C33 0.073(2) 0.075(2) 0.061(2) -0.0019(18) 0.0282(17) 0.0073(18)
C32 0.0586(19) 0.088(3) 0.070(2) 0.009(2) 0.0289(17) 0.0079(18)
C20 0.0461(16) 0.096(3) 0.080(2) -0.015(2) 0.0219(16) -0.0079(18)

loop_
_atom_type_symbol
_atom_type_description
_atom_type_scat_dispersion_real
_atom_type_scat_dispersion_imag
_atom_type_scat_source
C C 0.0033 0.0016 'International Tables Vol C Tables 4.2.6.8 and 6.1.1.4'
H H 0.0000 0.0000 'International Tables Vol C Tables 4.2.6.8 and 6.1.1.4'
N N 0.0061 0.0033 'International Tables Vol C Tables 4.2.6.8 and 6.1.1.4'
S S 0.1246 0.1234 'International Tables Vol C Tables 4.2.6.8 and 6.1.1.4'
Cl Cl 0.1484 0.1585 'International Tables Vol C Tables 4.2.6.8 and 6.1.1.4'

loop_
_geom_angle_atom_site_label_1
_geom_angle_atom_site_label_2
_geom_angle_atom_site_label_3
_geom_angle
C6 S1 C7 88.29(12)
C18 S2 C24 88.09(13)
C7 N1 C1 110.2(2)
C12 N3 C10 117.5(2)
C12 N3 C9 113.25(18)
C10 N3 C9 108.95(19)
C29 N6 C27 116.4(2)
C29 N6 C26 114.8(2)
C27 N6 C26 109.4(2)
C7 N2 C8 117.13(19)
C7 N2 C11 120.8(2)
C8 N2 C11 114.40(19)
C24 N5 C25 116.8(2)
C24 N5 C28 119.5(2)
C25 N5 C28 114.6(2)
C24 N4 C23 110.0(2)
N2 C8 C9 110.2(2)
N2 C8 H8A 107.2(15)
C9 C8 H8A 111.8(15)
N2 C8 H8B 106.9(14)
C9 C8 H8B 110.1(15)
H8A C8 H8B 111(2)
N3 C9 C8 109.4(2)
N3 C9 H9A 109.6(16)
C8 C9 H9A 110.2(15)
N3 C9 H9B 108.2(14)
C8 C9 H9B 110.5(14)
H9A C9 H9B 109(2)
N4 C24 N5 123.7(2)
N4 C24 S2 116.71(19)
N5 C24 S2 119.56(18)
N4 C23 C22 125.7(3)
N4 C23 C18 115.6(2)
C22 C23 C18 118.8(3)
C34 C29 C30 117.1(2)
C34 C29 N6 122.9(2)
C30 C29 N6 120.0(2)
C5 C6 C1 121.9(2)
C5 C6 S1 128.8(2)
C1 C6 S1 109.31(18)
N6 C27 C28 108.8(2)
N6 C27 H27A 111.4(14)
C28 C27 H27A 111.8(13)
N6 C27 H27B 107.0(13)
C28 C27 H27B 109.2(14)
H27A C27 H27B 108(2)
N2 C11 C10 109.7(2)
N2 C11 H11A 108.5(15)
C10 C11 H11A 107.8(14)
N2 C11 H11B 106.5(15)
C10 C11 H11B 110.9(15)
H11A C11 H11B 113(2)
C14 C13 C12 121.9(3)
C14 C13 Cl1 117.7(2)
C12 C13 Cl1 120.31(19)
C17 C12 C13 117.2(2)
C17 C12 N3 123.6(2)
C13 C12 N3 119.2(2)
N1 C7 N2 123.5(2)
N1 C7 S1 116.41(17)
N2 C7 S1 120.08(17)
C31 C30 C29 121.6(3)
C31 C30 Cl2 118.6(2)
C29 C30 Cl2 119.8(2)
N3 C10 C11 109.7(2)
N3 C10 H10A 108.9(15)
C11 C10 H10A 113.2(15)
N3 C10 H10B 108.5(14)
C11 C10 H10B 108.5(15)
H10A C10 H10B 108(2)
C12 C17 C16 121.1(3)
C12 C17 H17 120.0(17)
C16 C17 H17 118.9(17)
C2 C1 N1 125.2(2)
C2 C1 C6 119.0(2)
N1 C1 C6 115.8(2)
N5 C28 C27 110.3(2)
N5 C28 H28A 107.7(16)
C27 C28 H28A 110.8(17)
N5 C28 H28B 108.8(16)
C27 C28 H28B 109.7(16)
H28A C28 H28B 110(2)
C4 C3 C2 120.9(3)
C4 C3 H3 120.8(16)
C2 C3 H3 118.2(17)
C15 C16 C17 120.4(3)
C15 C16 H16 122.9(18)
C17 C16 H16 116.7(18)
C13 C14 C15 119.2(3)
C13 C14 H14 118.6(16)
C15 C14 H14 122.2(16)
N6 C26 C25 109.7(2)
N6 C26 H26A 107.2(14)
C25 C26 H26A 111.0(13)
N6 C26 H26B 110.0(15)
C25 C26 H26B 111.0(16)
H26A C26 H26B 108(2)
N5 C25 C26 110.5(2)
N5 C25 H25A 109.9(15)
C26 C25 H25A 108.9(15)
N5 C25 H25B 109.3(16)
C26 C25 H25B 109.6(17)
H25A C25 H25B 109(2)
C3 C2 C1 119.1(3)
C3 C2 H2 121.9(16)
C1 C2 H2 119.0(16)
C4 C5 C6 118.0(3)
C4 C5 H5 120.6(16)
C6 C5 H5 121.4(16)
C19 C18 C23 121.8(3)
C19 C18 S2 128.6(2)
C23 C18 S2 109.65(19)
C33 C34 C29 121.2(3)
C33 C34 H34 119.7(16)
C29 C34 H34 119.0(16)
C21 C22 C23 119.0(3)
C21 C22 H22 121.6(17)
C23 C22 H22 119.4(17)
C16 C15 C14 120.1(3)
C16 C15 H15 125(2)
C14 C15 H15 115(2)
C5 C4 C3 121.2(3)
C5 C4 H4 115.8(19)
C3 C4 H4 122.9(19)
C20 C19 C18 118.1(3)
C20 C19 H19 121.5(16)
C18 C19 H19 120.4(17)
C22 C21 C20 121.9(3)
C22 C21 H21 120.3(19)
C20 C21 H21 117.7(18)
C32 C31 C30 119.8(3)
C32 C31 H31 125.2(16)
C30 C31 H31 115.0(17)
C32 C33 C34 120.4(3)
C32 C33 H33 119.7(17)
C34 C33 H33 119.9(18)
C33 C32 C31 120.0(3)
C33 C32 H32 121(2)
C31 C32 H32 119(2)
C19 C20 C21 120.4(3)
C19 C20 H20 117(2)
C21 C20 H20 123(2)

loop_
_geom_bond_atom_site_label_1
_geom_bond_atom_site_label_2
_geom_bond_distance
S1 C6 1.743(2)
S1 C7 1.764(3)
Cl1 C13 1.735(3)
S2 C18 1.736(3)
S2 C24 1.757(3)
Cl2 C30 1.745(3)
N1 C7 1.291(3)
N1 C1 1.388(3)
N3 C12 1.420(3)
N3 C10 1.449(3)
N3 C9 1.466(3)
N6 C29 1.415(3)
N6 C27 1.454(3)
N6 C26 1.465(3)
N2 C7 1.363(3)
N2 C8 1.458(3)
N2 C11 1.462(3)
N5 C24 1.366(3)
N5 C25 1.459(3)
N5 C28 1.462(3)
N4 C24 1.294(3)
N4 C23 1.382(3)
C8 C9 1.502(3)
C8 H8A 1.00(3)
C8 H8B 0.98(3)
C9 H9A 0.99(3)
C9 H9B 0.99(2)
C23 C22 1.396(4)
C23 C18 1.399(4)
C29 C34 1.388(4)
C29 C30 1.395(3)
C6 C5 1.382(3)
C6 C1 1.399(4)
C27 C28 1.505(4)
C27 H27A 1.02(2)
C27 H27B 1.00(3)
C11 C10 1.512(4)
C11 H11A 1.01(3)
C11 H11B 0.96(3)
C13 C14 1.377(4)
C13 C12 1.391(3)
C12 C17 1.381(4)
C30 C31 1.378(4)
C10 H10A 1.01(3)
C10 H10B 0.94(2)
C17 C16 1.384(4)
C17 H17 0.96(3)
C1 C2 1.387(3)
C28 H28A 0.96(3)
C28 H28B 0.96(3)
C3 C4 1.378(4)
C3 C2 1.386(4)
C3 H3 0.95(3)
C16 C15 1.360(5)
C16 H16 0.89(3)
C14 C15 1.379(5)
C14 H14 0.94(3)
C26 C25 1.500(4)
C26 H26A 1.02(3)
C26 H26B 1.01(3)
C25 H25A 1.04(3)
C25 H25B 0.96(3)
C2 H2 0.91(3)
C5 C4 1.377(4)
C5 H5 0.94(3)
C18 C19 1.386(4)
C34 C33 1.384(4)
C34 H34 0.97(3)
C22 C21 1.359(5)
C22 H22 0.92(3)
C15 H15 0.88(3)
C4 H4 0.91(3)
C19 C20 1.373(5)
C19 H19 0.93(3)
C21 C20 1.388(5)
C21 H21 0.93(3)
C31 C32 1.374(5)
C31 H31 0.98(3)
C33 C32 1.365(5)
C33 H33 0.98(3)
C32 H32 0.93(3)
C20 H20 0.95(3)
